data_1514763
loop_
_publ_author_name
'Raskatov, Jevgenij A.'
'Thompson, Amber L.'
'Cowley, Andrew R.'
'Claridge, Timothy D. W.'
'Brown, John M.'

_publ_section_title
;
 Chiral recognition in contact ion-pairs; observation, characterization
 and analysis
;
_journal_issue 8
_journal_name_full 'Chemical Science'
_journal_page_first 3140
_journal_paper_doi 10.1039/c3sc51096d
_journal_volume 4
_journal_year 2013
_chemical_absolute_configuration rm
_chemical_compound_source 'synthesis as described'
_chemical_formula_moiety 'C51 H40 P2 Rh, C40 H24 B O4, C4 H10 O, 3(C H2 Cl2)'
_chemical_formula_sum 'C98 H80 B Cl6 O5 P2 Rh'
_chemical_formula_weight 1726.09
_chemical_melting_point ?
_chemical_name_systematic
;
((Bicyclo[2.2.1]hepta-2,5-diene)((R)-bis-2,2'-(diphenylphosphino)-1,1'
-binaphthalene)rhodium)((S,S)-bis-(1,1'-binaphthalen-2,2'-dioxo)boronate).
;
_space_group_IT_number 19
_symmetry_cell_setting orthorhombic
_symmetry_space_group_name_Hall 'P 2ac 2ab'
_symmetry_space_group_name_H-M 'P 21 21 21'
_atom_sites_solution_hydrogens geom
_atom_sites_solution_primary direct
_cell_angle_alpha 90
_cell_angle_beta 90
_cell_angle_gamma 90
_cell_formula_units_Z 4
_cell_length_a 15.7224(3)
_cell_length_b 20.2138(4)
_cell_length_c 25.7426(6)
_cell_measurement_reflns_used 86469
_cell_measurement_temperature 150
_cell_measurement_theta_max 28
_cell_measurement_theta_min 5
_cell_volume 8181.2(3)
_computing_cell_refinement
;
KappaCCD software 'DENZO' (Otwinowski & Minor, 1996)
;
_computing_data_collection
;
KappaCCD software 'Collect' (Nonius, 2000)
;
_computing_data_reduction
;
KappaCCD software 'DENZO' (Otwinowski & Minor, 1996)
;
_computing_publication_material
;
CRYSTALS (Watkin et al, 2001)
;
_computing_structure_refinement
;
CRYSTALS (Watkin et al, 2001)
;
_computing_structure_solution
;
'SIR92 (Giacovazzo et al, 1992)'
;
_diffrn_ambient_temperature 150
_diffrn_measured_fraction_theta_full 1.000
_diffrn_measured_fraction_theta_max 1.000
_diffrn_measurement_device_type
;
Nonius KappaCCD
;
_diffrn_measurement_method \w
_diffrn_radiation_monochromator graphite
_diffrn_radiation_type 'Mo K\a'
_diffrn_radiation_wavelength 0.71073
_diffrn_reflns_av_R_equivalents 0.068
_diffrn_reflns_limit_h_max 20
_diffrn_reflns_limit_h_min -20
_diffrn_reflns_limit_k_max 26
_diffrn_reflns_limit_k_min -26
_diffrn_reflns_limit_l_max 33
_diffrn_reflns_limit_l_min -33
_diffrn_reflns_number 86469
_diffrn_reflns_theta_full 27.406
_diffrn_reflns_theta_max 27.406
_diffrn_reflns_theta_min 5.091
_diffrn_standards_number 0
_exptl_absorpt_coefficient_mu 0.500
_exptl_absorpt_correction_T_max 0.95
_exptl_absorpt_correction_T_min 0.90
_exptl_absorpt_correction_type multi-scan
_exptl_absorpt_process_details 'DENZO/SCALEPACK (Otwinowski & Minor, 1997)'
_exptl_crystal_colour orange
_exptl_crystal_density_diffrn 1.401
_exptl_crystal_description prism
_exptl_crystal_F_000 3560
_exptl_crystal_size_max 0.22
_exptl_crystal_size_mid 0.10
_exptl_crystal_size_min 0.10
_exptl_crystal_thermal_history
;
The material was crystallised at ambient temperature. A suitable crystal
was cooled rapidly to 150K for single-crystal X-ray diffraction analysis.
;
_refine_diff_density_max 0.95
_refine_diff_density_min -0.74
_refine_ls_abs_structure_details 'Flack, 8421 Friedel-pairs'
_refine_ls_abs_structure_Flack -0.03(3)
_refine_ls_extinction_method None
_refine_ls_goodness_of_fit_ref 1.0950
_refine_ls_hydrogen_treatment mixed
_refine_ls_matrix_type full
_refine_ls_number_parameters 1063
_refine_ls_number_reflns 11955
_refine_ls_number_restraints 42
_refine_ls_R_factor_all 0.1012
_refine_ls_R_factor_gt 0.0550
_refine_ls_shift/su_max 0.013974
_refine_ls_weighting_details
;
Method, part 1, Chebychev polynomial, (Watkin, 1994, Prince, 1982)
[weight] = 1.0/[A~0~*T~0~(x)+A~1~*T~1~(x) ... +A~n-1~]*T~n-1~(x)]
where A~i~ are the Chebychev coefficients listed below and x= Fcalc/Fmax
Method = Robust Weighting (Prince, 1982)
W = [weight] * [1-(deltaF/6*sigmaF)^2^]^2^
A~i~ are:
0.920 0.171 0.593
;
_refine_ls_weighting_scheme calc
_refine_ls_wR_factor_all 0.1040
_refine_ls_wR_factor_gt 0.0578
_refine_ls_wR_factor_ref 0.0578
_reflns_limit_h_max 20
_reflns_limit_h_min -20
_reflns_limit_k_max 26
_reflns_limit_k_min 0
_reflns_limit_l_max 33
_reflns_limit_l_min 0
_reflns_number_gt 11955
_reflns_number_total 18392
_reflns_threshold_expression I>3.00u(I)
_oxford_refine_ls_scale 0.13988(18)
_cod_data_source_file c3sc51096d.txt
_cod_data_source_block arc1636
_cod_depositor_comments
;
The following automatic conversions were performed:

'_chemical_melting_point' value '
Not determined' was changed to '?'
- the value is undefined or not given.

'_symmetry_cell_setting'
value 'Orthorhombic' changed to 'orthorhombic' according to
/usr/data/users/saulius/automatic-downloads/retrospective/RSC/lib/dictionaries/cif_core.dic
dictionary named 'cif_core.dic' version 2.4.2 from 2011-04-26.

Automatic conversion script
Id: cif_fix_values 2281 2013-09-26 08:29:07Z andrius 
;
_cod_original_sg_symbol_H-M 'P 21 21 21 '
_cod_database_code 1514763

loop_
_symmetry_equiv_pos_as_xyz
x,y,z
x+1/2,-y+1/2,-z
-x,y+1/2,-z+1/2
-x+1/2,-y,z+1/2

loop_
_atom_site_label
_atom_site_type_symbol
_atom_site_fract_x
_atom_site_fract_y
_atom_site_fract_z
_atom_site_U_iso_or_equiv
_atom_site_occupancy
_atom_site_adp_type
_atom_site_refinement_flags_posn
_atom_site_refinement_flags_adp
_atom_site_refinement_flags_occupancy
_atom_site_disorder_assembly
_atom_site_disorder_group
Rh1 Rh 0.34314(2) 0.581346(19) 0.438484(15) 0.0201 1.0000 Uani . . . . .
C1 C 0.3764(4) 0.6641(3) 0.4905(2) 0.0270 1.0000 Uani D U . . .
C2 C 0.4125(4) 0.6767(3) 0.4433(3) 0.0316 1.0000 Uani D U . . .
C3 C 0.3480(4) 0.7178(3) 0.4124(2) 0.0317 1.0000 Uani . . . . .
C4 C 0.2764(4) 0.6669(3) 0.4026(2) 0.0272 1.0000 Uani D U . . .
C5 C 0.2401(3) 0.6538(3) 0.4490(2) 0.0253 1.0000 Uani D U . . .
C6 C 0.2874(3) 0.6953(3) 0.4905(2) 0.0275 1.0000 Uani . . . . .
C7 C 0.3065(4) 0.7585(3) 0.4571(2) 0.0293 1.0000 Uani . . . . .
P1 P 0.24803(8) 0.49941(6) 0.41476(5) 0.0202 1.0000 Uani . . . . .
P2 P 0.44140(8) 0.50396(7) 0.46449(5) 0.0211 1.0000 Uani . . . . .
C8 C 0.2868(3) 0.4171(3) 0.39598(18) 0.0216 1.0000 Uani . . . . .
C9 C 0.2799(4) 0.3945(3) 0.3436(2) 0.0262 1.0000 Uani . . . . .
C10 C 0.3175(4) 0.3382(3) 0.3270(2) 0.0305 1.0000 Uani . . . . .
C11 C 0.3663(3) 0.2991(3) 0.3620(2) 0.0278 1.0000 Uani . . . . .
C12 C 0.4094(4) 0.2405(3) 0.3454(2) 0.0382 1.0000 Uani . . . . .
C13 C 0.4548(4) 0.2044(3) 0.3795(3) 0.0394 1.0000 Uani . . . . .
C14 C 0.4613(4) 0.2238(3) 0.4311(3) 0.0392 1.0000 Uani . . . . .
C15 C 0.4209(4) 0.2791(3) 0.4496(2) 0.0313 1.0000 Uani . . . . .
C16 C 0.3715(3) 0.3190(3) 0.4148(2) 0.0256 1.0000 Uani . . . . .
C17 C 0.3310(3) 0.3781(2) 0.43182(19) 0.0217 1.0000 Uani . . . . .
C18 C 0.3336(3) 0.3969(2) 0.48817(17) 0.0209 1.0000 Uani . . . . .
C19 C 0.2802(3) 0.3600(3) 0.5236(2) 0.0246 1.0000 Uani . . . . .
C20 C 0.2302(4) 0.3046(3) 0.5075(2) 0.0329 1.0000 Uani . . . . .
C21 C 0.1803(4) 0.2712(3) 0.5421(2) 0.0375 1.0000 Uani . . . . .
C22 C 0.1770(5) 0.2907(3) 0.5946(2) 0.0448 1.0000 Uani . . . . .
C23 C 0.2225(4) 0.3420(3) 0.6110(2) 0.0398 1.0000 Uani . . . . .
C24 C 0.2754(4) 0.3790(3) 0.5762(2) 0.0311 1.0000 Uani . . . . .
C25 C 0.3215(4) 0.4354(3) 0.5926(2) 0.0358 1.0000 Uani . . . . .
C26 C 0.3717(3) 0.4694(3) 0.5598(2) 0.0308 1.0000 Uani . . . . .
C27 C 0.3819(3) 0.4494(3) 0.50677(19) 0.0240 1.0000 Uani . . . . .
C28 C 0.1706(3) 0.4814(2) 0.4651(2) 0.0272 1.0000 Uani . . . . .
C29 C 0.1750(4) 0.5118(3) 0.5135(2) 0.0319 1.0000 Uani . . . . .
C30 C 0.1145(4) 0.4969(3) 0.5517(2) 0.0449 1.0000 Uani . . . . .
C31 C 0.0511(5) 0.4526(4) 0.5414(3) 0.0519 1.0000 Uani . . . . .
C32 C 0.0447(4) 0.4223(4) 0.4934(3) 0.0438 1.0000 Uani . . . . .
C33 C 0.1062(4) 0.4348(3) 0.4552(2) 0.0339 1.0000 Uani . . . . .
C34 C 0.1840(3) 0.5303(2) 0.36075(19) 0.0218 1.0000 Uani . . . . .
C35 C 0.0994(3) 0.5501(3) 0.3675(2) 0.0310 1.0000 Uani . . . . .
C36 C 0.0556(4) 0.5799(4) 0.3273(2) 0.0434 1.0000 Uani . . . . .
C37 C 0.0946(4) 0.5917(4) 0.2792(2) 0.0404 1.0000 Uani . . . . .
C38 C 0.1781(3) 0.5733(3) 0.2728(2) 0.0311 1.0000 Uani . . . . .
C39 C 0.2230(3) 0.5442(3) 0.3134(2) 0.0249 1.0000 Uani . . . . .
C40 C 0.4954(3) 0.4577(2) 0.4135(2) 0.0216 1.0000 Uani . . . . .
C41 C 0.4796(3) 0.4741(3) 0.36162(19) 0.0252 1.0000 Uani . . . . .
C42 C 0.5295(4) 0.4466(3) 0.3225(2) 0.0322 1.0000 Uani . . . . .
C43 C 0.5953(4) 0.4048(3) 0.3344(2) 0.0371 1.0000 Uani . . . . .
C44 C 0.6114(4) 0.3876(3) 0.3855(2) 0.0363 1.0000 Uani . . . . .
C45 C 0.5617(3) 0.4137(3) 0.4255(2) 0.0295 1.0000 Uani . . . . .
C46 C 0.5363(3) 0.5296(3) 0.5017(2) 0.0251 1.0000 Uani . . . . .
C47 C 0.5860(3) 0.5778(3) 0.4775(2) 0.0293 1.0000 Uani . . . . .
C48 C 0.6633(4) 0.5969(3) 0.4993(2) 0.0366 1.0000 Uani . . . . .
C49 C 0.6909(4) 0.5690(3) 0.5452(2) 0.0402 1.0000 Uani . . . . .
C50 C 0.6417(4) 0.5218(3) 0.5691(2) 0.0462 1.0000 Uani . . . . .
C51 C 0.5648(4) 0.5014(3) 0.5472(2) 0.0352 1.0000 Uani . . . . .
B1 B 0.2737(4) 0.6990(3) 0.6518(2) 0.0241 1.0000 Uani . . . . .
O1 O 0.3258(2) 0.75667(19) 0.66872(14) 0.0297 1.0000 Uani . . . . .
O2 O 0.3240(2) 0.65161(18) 0.62111(14) 0.0257 1.0000 Uani . . . . .
O3 O 0.2431(2) 0.66938(18) 0.70074(13) 0.0244 1.0000 Uani . . . . .
O4 O 0.2031(2) 0.71882(19) 0.61762(13) 0.0260 1.0000 Uani . . . . .
C52 C 0.3743(3) 0.7844(3) 0.6300(2) 0.0245 1.0000 Uani . . . . .
C53 C 0.3515(3) 0.8491(3) 0.6134(2) 0.0294 1.0000 Uani . . . . .
C54 C 0.3952(3) 0.8776(2) 0.5728(2) 0.0301 1.0000 Uani . . . . .
C55 C 0.4607(3) 0.8430(3) 0.54705(19) 0.0266 1.0000 Uani . . . . .
C56 C 0.4984(3) 0.8678(3) 0.5009(2) 0.0315 1.0000 Uani . . . . .
C57 C 0.5577(4) 0.8317(3) 0.4743(2) 0.0306 1.0000 Uani . . . . .
C58 C 0.5823(3) 0.7693(3) 0.4927(2) 0.0322 1.0000 Uani . . . . .
C59 C 0.5488(3) 0.7443(3) 0.5382(2) 0.0239 1.0000 Uani . . . . .
C60 C 0.4859(3) 0.7796(2) 0.5665(2) 0.0245 1.0000 Uani . . . . .
C61 C 0.4437(3) 0.7519(3) 0.6111(2) 0.0240 1.0000 Uani . . . . .
C62 C 0.4677(3) 0.6875(3) 0.6333(2) 0.0241 1.0000 Uani . . . . .
C63 C 0.5500(3) 0.6729(3) 0.6542(2) 0.0256 1.0000 Uani . . . . .
C64 C 0.6157(4) 0.7223(3) 0.6564(2) 0.0294 1.0000 Uani . . . . .
C65 C 0.6934(3) 0.7074(3) 0.6780(2) 0.0355 1.0000 Uani . . . . .
C66 C 0.7097(4) 0.6440(4) 0.6985(2) 0.0418 1.0000 Uani . . . . .
C67 C 0.6478(4) 0.5963(3) 0.6974(2) 0.0347 1.0000 Uani . . . . .
C68 C 0.5673(4) 0.6104(3) 0.6763(2) 0.0289 1.0000 Uani . . . . .
C69 C 0.5012(4) 0.5618(3) 0.6776(2) 0.0296 1.0000 Uani . . . . .
C70 C 0.4211(3) 0.5768(3) 0.6595(2) 0.0277 1.0000 Uani . . . . .
C71 C 0.4039(3) 0.6393(3) 0.6376(2) 0.0259 1.0000 Uani . . . . .
C72 C 0.1795(3) 0.6237(3) 0.69576(18) 0.0214 1.0000 Uani . . . . .
C73 C 0.1993(3) 0.5575(3) 0.70881(19) 0.0232 1.0000 Uani . . . . .
C74 C 0.1379(3) 0.5091(3) 0.7051(2) 0.0273 1.0000 Uani . . . . .
C75 C 0.0550(3) 0.5240(3) 0.68703(19) 0.0254 1.0000 Uani . . . . .
C76 C -0.0076(4) 0.4740(3) 0.6818(2) 0.0316 1.0000 Uani . . . . .
C77 C -0.0862(4) 0.4884(3) 0.6614(2) 0.0341 1.0000 Uani . . . . .
C78 C -0.1036(4) 0.5533(3) 0.6461(2) 0.0366 1.0000 Uani . . . . .
C79 C -0.0455(3) 0.6029(3) 0.6516(2) 0.0283 1.0000 Uani . . . . .
C80 C 0.0364(3) 0.5908(3) 0.67335(18) 0.0226 1.0000 Uani . . . . .
C81 C 0.0986(3) 0.6415(3) 0.68066(19) 0.0234 1.0000 Uani . . . . .
C82 C 0.0813(3) 0.7132(3) 0.6725(2) 0.0234 1.0000 Uani . . . . .
C83 C 0.0125(3) 0.7469(3) 0.6984(2) 0.0249 1.0000 Uani . . . . .
C84 C -0.0423(3) 0.7161(3) 0.7346(2) 0.0259 1.0000 Uani . . . . .
C85 C -0.1082(4) 0.7505(3) 0.7575(2) 0.0332 1.0000 Uani . . . . .
C86 C -0.1214(4) 0.8173(3) 0.7458(2) 0.0344 1.0000 Uani . . . . .
C87 C -0.0681(4) 0.8490(3) 0.7139(2) 0.0299 1.0000 Uani . . . . .
C88 C 0.0015(3) 0.8163(3) 0.6899(2) 0.0263 1.0000 Uani . . . . .
C89 C 0.0588(3) 0.8502(3) 0.6564(2) 0.0257 1.0000 Uani . . . . .
C90 C 0.1245(3) 0.8173(3) 0.6339(2) 0.0292 1.0000 Uani . . . . .
C91 C 0.1368(3) 0.7493(3) 0.64146(19) 0.0241 1.0000 Uani . . . . .
C92 C -0.1498(15) 0.3931(11) 0.3345(7) 0.1930 1.0000 Uani . . . . .
Cl1 Cl -0.1803(4) 0.3144(4) 0.3533(4) 0.2372 1.0000 Uani . . . . .
Cl2 Cl -0.1169(6) 0.4404(4) 0.3829(4) 0.2740 1.0000 Uani . . . . .
C93 C 0.0888(8) 0.3025(6) 0.2743(4) 0.0966 1.0000 Uani . . . . .
Cl3 Cl 0.0085(3) 0.2450(2) 0.27584(17) 0.1549 1.0000 Uani . . . . .
Cl4 Cl 0.0645(2) 0.3766(2) 0.30944(15) 0.1364 1.0000 Uani . . . . .
C94 C 0.2848(13) 0.1211(8) 0.2473(7) 0.0794 0.496(10) Uani D U P 1 1
Cl5 Cl 0.2177(5) 0.1276(4) 0.2997(3) 0.1233 0.496(10) Uani D U P 1 1
Cl6 Cl 0.2747(5) 0.0460(2) 0.2123(2) 0.0684 0.496(10) Uani D U P 1 1
C95 C 0.2274(15) 0.1340(12) 0.2501(17) 0.1716 0.504(10) Uani D U P 1 2
Cl7 Cl 0.1268(5) 0.1052(5) 0.2703(4) 0.1515 0.504(10) Uani D U P 1 2
Cl8 Cl 0.2811(10) 0.0633(10) 0.2315(7) 0.1975 0.504(10) Uani D U P 1 2
O5 O 0.1585(6) 0.1588(4) 0.4488(3) 0.1039 1.0000 Uani . . . . .
C96 C 0.2364(10) 0.1407(7) 0.4360(7) 0.1345 1.0000 Uani . . . . .
C97 C 0.2816(10) 0.1086(7) 0.4870(7) 0.1267 1.0000 Uani . . . . .
C98 C 0.1117(13) 0.1890(9) 0.4074(5) 0.1477 1.0000 Uani . . . . .
C99 C 0.0230(11) 0.2086(10) 0.4203(6) 0.1686 1.0000 Uani . . . . .
H11 H 0.402(3) 0.648(3) 0.5218(16) 0.025(5) 1.0000 Uiso D U . . .
H21 H 0.469(2) 0.672(3) 0.433(2) 0.027(5) 1.0000 Uiso D U . . .
H41 H 0.257(4) 0.656(3) 0.3661(15) 0.027(5) 1.0000 Uiso D U . . .
H51 H 0.186(2) 0.631(2) 0.455(2) 0.020(5) 1.0000 Uiso D U . . .
H31 H 0.3698 0.7430 0.3817 0.0381 1.0000 Uiso . . . . .
H61 H 0.2588 0.7018 0.5248 0.0330 1.0000 Uiso . . . . .
H71 H 0.3467 0.7900 0.4743 0.0352 1.0000 Uiso . . . . .
H72 H 0.2540 0.7828 0.4462 0.0352 1.0000 Uiso . . . . .
H91 H 0.2459 0.4212 0.3183 0.0315 1.0000 Uiso . . . . .
H101 H 0.3110 0.3240 0.2900 0.0367 1.0000 Uiso . . . . .
H121 H 0.4057 0.2262 0.3082 0.0459 1.0000 Uiso . . . . .
H131 H 0.4841 0.1632 0.3676 0.0473 1.0000 Uiso . . . . .
H141 H 0.4965 0.1967 0.4555 0.0470 1.0000 Uiso . . . . .
H151 H 0.4259 0.2915 0.4871 0.0375 1.0000 Uiso . . . . .
H201 H 0.2317 0.2901 0.4704 0.0394 1.0000 Uiso . . . . .
H211 H 0.1458 0.2325 0.5301 0.0450 1.0000 Uiso . . . . .
H221 H 0.1403 0.2658 0.6196 0.0537 1.0000 Uiso . . . . .
H231 H 0.2197 0.3551 0.6484 0.0478 1.0000 Uiso . . . . .
H251 H 0.3165 0.4504 0.6295 0.0430 1.0000 Uiso . . . . .
H261 H 0.4026 0.5094 0.5726 0.0369 1.0000 Uiso . . . . .
H291 H 0.2214 0.5443 0.5210 0.0383 1.0000 Uiso . . . . .
H301 H 0.1177 0.5187 0.5865 0.0538 1.0000 Uiso . . . . .
H311 H 0.0086 0.4419 0.5691 0.0623 1.0000 Uiso . . . . .
H321 H -0.0036 0.3916 0.4859 0.0525 1.0000 Uiso . . . . .
H331 H 0.1044 0.4108 0.4212 0.0406 1.0000 Uiso . . . . .
H351 H 0.0705 0.5427 0.4016 0.0371 1.0000 Uiso . . . . .
H361 H -0.0050 0.5932 0.3326 0.0520 1.0000 Uiso . . . . .
H371 H 0.0623 0.6131 0.2502 0.0485 1.0000 Uiso . . . . .
H381 H 0.2069 0.5809 0.2386 0.0373 1.0000 Uiso . . . . .
H391 H 0.2844 0.5331 0.3085 0.0299 1.0000 Uiso . . . . .
H411 H 0.4326 0.5054 0.3526 0.0303 1.0000 Uiso . . . . .
H421 H 0.5173 0.4575 0.2854 0.0387 1.0000 Uiso . . . . .
H431 H 0.6318 0.3866 0.3060 0.0445 1.0000 Uiso . . . . .
H441 H 0.6589 0.3565 0.3938 0.0436 1.0000 Uiso . . . . .
H451 H 0.5733 0.4011 0.4624 0.0354 1.0000 Uiso . . . . .
H471 H 0.5662 0.5987 0.4444 0.0352 1.0000 Uiso . . . . .
H481 H 0.6990 0.6310 0.4816 0.0439 1.0000 Uiso . . . . .
H491 H 0.7462 0.5830 0.5610 0.0482 1.0000 Uiso . . . . .
H501 H 0.6611 0.5018 0.6025 0.0554 1.0000 Uiso . . . . .
H511 H 0.5303 0.4663 0.5646 0.0423 1.0000 Uiso . . . . .
H531 H 0.3043 0.8735 0.6309 0.0352 1.0000 Uiso . . . . .
H541 H 0.3802 0.9235 0.5615 0.0361 1.0000 Uiso . . . . .
H561 H 0.4813 0.9124 0.4876 0.0378 1.0000 Uiso . . . . .
H571 H 0.5836 0.8498 0.4418 0.0367 1.0000 Uiso . . . . .
H581 H 0.6245 0.7425 0.4726 0.0387 1.0000 Uiso . . . . .
H591 H 0.5691 0.7006 0.5515 0.0287 1.0000 Uiso . . . . .
H641 H 0.6049 0.7676 0.6422 0.0352 1.0000 Uiso . . . . .
H651 H 0.7388 0.7420 0.6792 0.0425 1.0000 Uiso . . . . .
H661 H 0.7667 0.6338 0.7138 0.0502 1.0000 Uiso . . . . .
H671 H 0.6599 0.5513 0.7117 0.0417 1.0000 Uiso . . . . .
H691 H 0.5132 0.5167 0.6918 0.0355 1.0000 Uiso . . . . .
H701 H 0.3748 0.5430 0.6619 0.0332 1.0000 Uiso . . . . .
H731 H 0.2579 0.5458 0.7208 0.0279 1.0000 Uiso . . . . .
H741 H 0.1521 0.4627 0.7153 0.0328 1.0000 Uiso . . . . .
H761 H 0.0055 0.4278 0.6930 0.0379 1.0000 Uiso . . . . .
H771 H -0.1302 0.4530 0.6576 0.0409 1.0000 Uiso . . . . .
H781 H -0.1605 0.5637 0.6307 0.0440 1.0000 Uiso . . . . .
H791 H -0.0607 0.6486 0.6400 0.0339 1.0000 Uiso . . . . .
H841 H -0.0332 0.6686 0.7437 0.0310 1.0000 Uiso . . . . .
H851 H -0.1467 0.7275 0.7826 0.0399 1.0000 Uiso . . . . .
H861 H -0.1708 0.8414 0.7614 0.0412 1.0000 Uiso . . . . .
H871 H -0.0776 0.8971 0.7067 0.0359 1.0000 Uiso . . . . .
H891 H 0.0505 0.8984 0.6493 0.0309 1.0000 Uiso . . . . .
H901 H 0.1652 0.8422 0.6113 0.0350 1.0000 Uiso . . . . .
H921 H -0.1997 0.4151 0.3176 0.2316 1.0000 Uiso . . . . .
H922 H -0.1025 0.3889 0.3087 0.2316 1.0000 Uiso . . . . .
H931 H 0.1409 0.2822 0.2898 0.1159 1.0000 Uiso . . . . .
H932 H 0.1001 0.3145 0.2373 0.1159 1.0000 Uiso . . . . .
H941 H 0.3447 0.1247 0.2601 0.0953 0.4957 Uiso . . . 1 1
H942 H 0.2726 0.1585 0.2230 0.0953 0.4957 Uiso . . . 1 1
H951 H 0.2576 0.1566 0.2793 0.2059 0.5043 Uiso . . . 1 2
H952 H 0.2216 0.1652 0.2202 0.2059 0.5043 Uiso . . . 1 2
H961 H 0.2695 0.1801 0.4240 0.1613 1.0000 Uiso . . . . .
H962 H 0.2341 0.1071 0.4075 0.1613 1.0000 Uiso . . . . .
H971 H 0.3408 0.0945 0.4781 0.1521 1.0000 Uiso . . . . .
H972 H 0.2836 0.1423 0.5155 0.1521 1.0000 Uiso . . . . .
H973 H 0.2482 0.0693 0.4989 0.1521 1.0000 Uiso . . . . .
H981 H 0.1432 0.2296 0.3963 0.1772 1.0000 Uiso . . . . .
H982 H 0.1095 0.1569 0.3778 0.1772 1.0000 Uiso . . . . .
H991 H -0.0043 0.2291 0.3891 0.2023 1.0000 Uiso . . . . .
H992 H 0.0237 0.2413 0.4494 0.2023 1.0000 Uiso . . . . .
H993 H -0.0100 0.1686 0.4310 0.2023 1.0000 Uiso . . . . .

loop_
_atom_site_aniso_label
_atom_site_aniso_U_11
_atom_site_aniso_U_22
_atom_site_aniso_U_33
_atom_site_aniso_U_23
_atom_site_aniso_U_13
_atom_site_aniso_U_12
Rh1 0.01997(16) 0.01813(16) 0.02209(17) -0.00137(17) -0.00105(17) -0.00012(17)
C1 0.030(3) 0.023(3) 0.029(3) -0.003(2) -0.007(2) -0.001(2)
C2 0.027(3) 0.025(3) 0.043(3) -0.003(3) 0.003(3) 0.000(2)
C3 0.033(3) 0.026(3) 0.036(3) -0.004(2) 0.005(3) -0.002(3)
C4 0.031(3) 0.021(3) 0.030(3) -0.004(2) -0.004(2) 0.004(2)
C5 0.021(2) 0.023(3) 0.032(3) 0.000(2) -0.002(2) -0.002(2)
C6 0.026(3) 0.031(3) 0.025(3) -0.009(2) 0.002(2) 0.003(2)
C7 0.028(3) 0.020(3) 0.039(3) -0.007(2) -0.005(2) 0.006(2)
P1 0.0221(6) 0.0182(6) 0.0203(6) -0.0008(5) 0.0011(5) -0.0002(5)
P2 0.0230(6) 0.0218(7) 0.0185(6) -0.0002(5) -0.0015(5) 0.0000(5)
C8 0.021(2) 0.019(2) 0.025(2) 0.003(2) 0.0019(18) -0.003(2)
C9 0.031(3) 0.020(2) 0.028(3) 0.000(2) -0.006(2) -0.001(2)
C10 0.044(3) 0.024(3) 0.024(3) -0.005(2) -0.001(2) -0.003(2)
C11 0.027(3) 0.022(3) 0.034(3) -0.001(2) 0.005(2) -0.002(2)
C12 0.048(4) 0.027(3) 0.039(3) -0.002(3) 0.008(3) 0.006(3)
C13 0.047(4) 0.023(3) 0.048(4) 0.001(3) 0.001(3) 0.004(3)
C14 0.045(3) 0.028(3) 0.045(4) 0.002(3) -0.001(3) 0.012(3)
C15 0.034(3) 0.029(3) 0.031(3) 0.000(2) -0.005(2) 0.001(2)
C16 0.029(3) 0.022(3) 0.026(3) 0.003(2) -0.001(2) -0.006(2)
C17 0.021(2) 0.016(2) 0.028(3) -0.0024(19) 0.000(2) -0.0008(19)
C18 0.028(3) 0.019(2) 0.016(2) 0.0010(16) -0.002(2) -0.001(2)
C19 0.026(3) 0.022(3) 0.026(3) 0.006(2) -0.001(2) -0.005(2)
C20 0.036(3) 0.031(3) 0.032(3) 0.000(2) -0.002(2) -0.003(3)
C21 0.040(3) 0.032(3) 0.041(3) 0.001(2) 0.001(3) -0.010(3)
C22 0.062(5) 0.042(4) 0.030(3) 0.006(3) 0.010(3) -0.003(3)
C23 0.055(4) 0.043(4) 0.022(3) 0.001(3) -0.001(3) -0.011(3)
C24 0.040(3) 0.031(3) 0.022(3) 0.001(2) 0.004(2) -0.002(3)
C25 0.053(4) 0.037(3) 0.017(2) -0.002(2) 0.003(2) -0.013(3)
C26 0.041(3) 0.028(3) 0.023(2) -0.005(2) -0.003(3) -0.011(2)
C27 0.032(3) 0.024(3) 0.016(2) 0.004(2) 0.002(2) -0.001(2)
C28 0.029(3) 0.023(2) 0.030(3) 0.012(2) 0.002(2) 0.003(2)
C29 0.042(4) 0.029(3) 0.025(3) 0.003(2) 0.000(2) 0.012(3)
C30 0.057(4) 0.045(4) 0.032(3) 0.011(3) 0.018(3) 0.012(3)
C31 0.045(4) 0.049(4) 0.062(5) 0.025(3) 0.029(3) 0.012(3)
C32 0.040(3) 0.036(3) 0.055(4) 0.013(3) 0.014(3) -0.001(3)
C33 0.032(3) 0.031(3) 0.038(3) 0.001(2) 0.006(2) 0.002(2)
C34 0.027(3) 0.019(2) 0.020(2) -0.0013(19) -0.001(2) -0.005(2)
C35 0.024(3) 0.040(3) 0.028(3) 0.001(2) 0.001(2) 0.006(2)
C36 0.031(3) 0.060(4) 0.039(3) 0.004(3) 0.002(2) 0.017(3)
C37 0.038(3) 0.052(4) 0.031(3) 0.005(3) -0.004(2) 0.009(3)
C38 0.038(3) 0.032(3) 0.023(2) -0.003(2) -0.002(2) 0.007(3)
C39 0.021(3) 0.023(3) 0.031(3) 0.001(2) -0.003(2) 0.000(2)
C40 0.023(3) 0.017(2) 0.025(3) -0.0071(19) -0.004(2) -0.003(2)
C41 0.031(3) 0.025(3) 0.020(2) 0.001(2) 0.000(2) -0.004(2)
C42 0.035(3) 0.040(3) 0.022(3) -0.007(2) 0.000(2) -0.004(3)
C43 0.039(3) 0.035(4) 0.037(3) -0.011(3) 0.003(3) 0.001(3)
C44 0.040(3) 0.032(3) 0.037(3) -0.008(3) 0.006(3) 0.009(3)
C45 0.031(2) 0.020(2) 0.037(3) -0.001(2) -0.007(2) 0.000(2)
C46 0.025(3) 0.027(3) 0.023(3) 0.002(2) -0.007(2) 0.001(2)
C47 0.026(2) 0.027(3) 0.035(3) 0.002(3) -0.005(2) -0.001(3)
C48 0.028(3) 0.030(3) 0.052(3) 0.004(2) -0.003(3) -0.003(3)
C49 0.034(3) 0.042(4) 0.045(3) -0.001(3) -0.020(3) -0.002(3)
C50 0.046(4) 0.056(4) 0.037(3) 0.001(3) -0.014(3) 0.006(3)
C51 0.030(3) 0.040(3) 0.036(3) 0.002(3) -0.004(2) -0.004(3)
B1 0.016(3) 0.031(3) 0.025(3) 0.003(3) 0.002(2) 0.003(2)
O1 0.031(2) 0.030(2) 0.028(2) -0.0036(15) 0.0050(16) -0.0048(17)
O2 0.0211(19) 0.0275(19) 0.0284(19) -0.0039(15) 0.0008(14) -0.0020(15)
O3 0.0223(18) 0.030(2) 0.0208(17) -0.0022(15) 0.0009(15) 0.0016(16)
O4 0.0219(18) 0.035(2) 0.0208(18) 0.0038(15) 0.0007(14) 0.0014(16)
C52 0.016(2) 0.028(3) 0.030(3) 0.000(2) -0.009(2) -0.009(2)
C53 0.021(3) 0.026(3) 0.041(3) -0.008(2) 0.000(2) 0.002(2)
C54 0.028(3) 0.020(2) 0.042(4) 0.006(2) -0.007(2) -0.006(2)
C55 0.031(3) 0.022(3) 0.026(3) -0.003(2) -0.003(2) -0.007(2)
C56 0.025(3) 0.031(3) 0.038(3) 0.009(2) -0.005(2) -0.005(2)
C57 0.027(3) 0.039(3) 0.026(3) 0.005(2) 0.002(2) -0.004(2)
C58 0.022(3) 0.042(3) 0.032(3) -0.006(3) -0.001(2) -0.007(2)
C59 0.018(2) 0.028(3) 0.026(3) 0.002(2) -0.004(2) -0.002(2)
C60 0.024(2) 0.027(3) 0.023(3) -0.003(2) -0.004(2) -0.005(2)
C61 0.024(3) 0.026(3) 0.023(3) 0.001(2) -0.006(2) -0.005(2)
C62 0.019(2) 0.027(3) 0.027(3) -0.003(2) 0.002(2) 0.000(2)
C63 0.028(3) 0.025(3) 0.024(3) -0.008(2) 0.005(2) -0.002(2)
C64 0.025(3) 0.034(3) 0.029(3) 0.000(2) 0.001(2) -0.004(2)
C65 0.022(3) 0.051(4) 0.033(3) 0.004(3) 0.001(2) -0.005(3)
C66 0.028(3) 0.064(4) 0.034(3) 0.007(3) -0.008(3) 0.009(3)
C67 0.027(3) 0.038(3) 0.038(3) 0.004(2) -0.001(3) 0.005(3)
C68 0.029(3) 0.034(3) 0.024(3) 0.001(2) 0.000(2) -0.001(2)
C69 0.036(3) 0.024(3) 0.029(3) -0.003(2) -0.005(2) 0.003(2)
C70 0.025(2) 0.029(3) 0.029(3) 0.001(3) 0.004(2) -0.004(3)
C71 0.028(3) 0.030(3) 0.020(2) -0.011(2) 0.001(2) 0.001(2)
C72 0.024(3) 0.028(3) 0.012(2) -0.0013(19) 0.0017(18) -0.004(2)
C73 0.027(3) 0.028(3) 0.014(2) 0.0022(19) -0.001(2) 0.004(2)
C74 0.032(3) 0.028(3) 0.022(2) 0.002(2) 0.001(2) 0.000(2)
C75 0.029(3) 0.030(3) 0.017(2) -0.002(2) 0.004(2) -0.003(2)
C76 0.040(3) 0.026(3) 0.029(3) -0.005(2) 0.004(2) -0.004(3)
C77 0.031(3) 0.033(3) 0.038(3) -0.010(3) 0.003(2) -0.012(3)
C78 0.030(3) 0.044(3) 0.035(3) 0.000(3) -0.010(2) 0.000(3)
C79 0.023(3) 0.029(3) 0.033(3) -0.004(2) 0.002(2) 0.003(2)
C80 0.025(2) 0.026(3) 0.017(2) -0.004(2) 0.0028(19) 0.003(2)
C81 0.024(2) 0.030(3) 0.016(2) 0.003(2) 0.004(2) 0.001(2)
C82 0.019(2) 0.030(3) 0.021(3) 0.004(2) 0.000(2) -0.001(2)
C83 0.023(3) 0.027(3) 0.025(3) -0.001(2) -0.004(2) 0.003(2)
C84 0.024(3) 0.027(3) 0.026(3) 0.000(2) 0.007(2) -0.001(2)
C85 0.028(3) 0.032(3) 0.040(3) -0.004(3) 0.009(2) 0.003(2)
C86 0.034(3) 0.032(3) 0.037(3) -0.010(2) 0.010(3) 0.005(3)
C87 0.036(3) 0.026(3) 0.029(3) -0.005(2) 0.002(2) 0.006(2)
C88 0.026(3) 0.020(3) 0.033(3) 0.000(2) -0.001(2) 0.005(2)
C89 0.030(3) 0.021(2) 0.026(3) 0.001(2) -0.004(2) 0.002(2)
C90 0.027(3) 0.035(3) 0.026(3) 0.005(2) -0.003(2) -0.002(2)
C91 0.017(3) 0.038(3) 0.017(2) 0.001(2) 0.0000(18) -0.003(2)
C92 0.22(2) 0.22(2) 0.134(13) 0.018(13) -0.046(15) -0.120(18)
Cl1 0.136(5) 0.221(7) 0.355(10) 0.060(7) 0.040(5) 0.001(4)
Cl2 0.277(9) 0.260(9) 0.285(9) -0.105(7) -0.030(7) -0.009(7)
C93 0.102(8) 0.123(9) 0.065(6) 0.009(6) -0.002(6) -0.041(7)
Cl3 0.162(4) 0.173(4) 0.130(3) 0.033(3) -0.028(3) -0.074(3)
Cl4 0.104(2) 0.195(4) 0.110(3) -0.056(3) -0.022(2) -0.011(3)
C94 0.111(7) 0.055(5) 0.072(6) -0.014(4) 0.018(5) 0.011(6)
Cl5 0.130(6) 0.146(6) 0.094(4) 0.021(4) 0.039(4) 0.052(4)
Cl6 0.102(4) 0.034(2) 0.069(3) 0.0075(18) 0.003(3) 0.000(2)
C95 0.129(7) 0.200(11) 0.185(11) 0.063(9) 0.021(8) -0.023(7)
Cl7 0.114(6) 0.168(8) 0.172(8) 0.024(6) 0.008(5) -0.022(5)
Cl8 0.150(8) 0.230(11) 0.212(11) 0.075(9) 0.043(8) 0.009(8)
O5 0.101(5) 0.077(4) 0.133(7) -0.018(4) -0.014(6) -0.018(5)
C96 0.125(11) 0.100(9) 0.178(15) -0.078(10) 0.088(12) -0.057(9)
C97 0.114(10) 0.086(9) 0.181(15) -0.009(9) -0.044(11) -0.015(7)
C98 0.211(19) 0.170(16) 0.062(7) -0.009(8) -0.024(10) -0.028(14)
C99 0.143(13) 0.25(2) 0.112(11) 0.081(12) 0.080(10) 0.106(14)

loop_
_atom_type_symbol
_atom_type_scat_dispersion_real
_atom_type_scat_dispersion_imag
_atom_type_scat_Cromer_Mann_a1
_atom_type_scat_Cromer_Mann_b1
_atom_type_scat_Cromer_Mann_a2
_atom_type_scat_Cromer_Mann_b2
_atom_type_scat_Cromer_Mann_a3
_atom_type_scat_Cromer_Mann_b3
_atom_type_scat_Cromer_Mann_a4
_atom_type_scat_Cromer_Mann_b4
_atom_type_scat_Cromer_Mann_c
_atom_type_scat_source
C 0.0033 0.0016 2.3100 20.8439 1.0200 10.2075 1.5886 0.5687 0.8650 51.6512 0.2156 'International Tables Vol C 4.2.6.8 and 6.1.1.4'
H 0.0000 0.0000 0.4930 10.5109 0.3229 26.1257 0.1402 3.1424 0.0408 57.7998 0.0030 'International Tables Vol C 4.2.6.8 and 6.1.1.4'
B 0.0013 0.0007 2.0545 23.2185 1.3326 1.0210 1.0979 60.3498 0.7068 0.1403 -0.1932 'International Tables Vol C 4.2.6.8 and 6.1.1.4'
Cl 0.1484 0.1585 11.4604 0.0104 7.1964 1.1662 6.2556 18.5194 1.6455 47.7784 -9.5574 'International Tables Vol C 4.2.6.8 and 6.1.1.4'
O 0.0106 0.0060 3.0485 13.2771 2.2868 5.7011 1.5463 0.3239 0.8670 32.9089 0.2508 'International Tables Vol C 4.2.6.8 and 6.1.1.4'
P 0.1023 0.0942 6.4345 1.9067 4.1791 27.1570 1.7800 0.5260 1.4908 68.1645 1.1149 'International Tables Vol C 4.2.6.8 and 6.1.1.4'
Rh -1.1178 0.9187 19.2957 0.7515 14.3501 8.2176 4.7343 25.8749 1.2892 98.6062 5.3280 'International Tables Vol C 4.2.6.8 and 6.1.1.4'

loop_
_geom_angle_atom_site_label_1
_geom_angle_atom_site_label_2
_geom_angle_atom_site_label_3
_geom_angle
_geom_angle_publ_flag
C1 Rh1 C2 36.0(2) yes
C1 Rh1 C4 77.0(2) yes
C2 Rh1 C4 65.1(2) yes
C1 Rh1 C5 66.1(2) yes
C2 Rh1 C5 77.1(2) yes
C4 Rh1 C5 35.5(2) yes
C1 Rh1 P1 148.90(15) yes
C2 Rh1 P1 162.66(17) yes
C4 Rh1 P1 98.17(15) yes
C5 Rh1 P1 91.93(14) yes
C1 Rh1 P2 100.37(15) yes
C2 Rh1 P2 104.17(16) yes
C4 Rh1 P2 165.34(15) yes
C5 Rh1 P2 155.77(14) yes
P1 Rh1 P2 91.38(5) yes
Rh1 C1 C2 72.6(3) yes
Rh1 C1 C6 95.5(3) yes
C2 C1 C6 107.6(5) yes
Rh1 C1 H11 111(3) no
C2 C1 H11 130(3) no
C6 C1 H11 121(3) no
Rh1 C2 C1 71.5(3) yes
Rh1 C2 C3 96.7(3) yes
C1 C2 C3 106.7(5) yes
Rh1 C2 H21 111(3) no
C1 C2 H21 129(4) no
C3 C2 H21 123(4) no
C2 C3 C4 101.9(4) yes
C2 C3 C7 100.3(4) yes
C4 C3 C7 99.6(4) yes
C2 C3 H31 117.332 no
C4 C3 H31 117.332 no
C7 C3 H31 117.332 no
C3 C4 Rh1 96.1(3) yes
C3 C4 C5 107.1(5) yes
Rh1 C4 C5 71.3(3) yes
C3 C4 H41 121(3) no
Rh1 C4 H41 111(3) no
C5 C4 H41 131(3) no
Rh1 C5 C4 73.2(3) yes
Rh1 C5 C6 95.3(3) yes
C4 C5 C6 107.6(5) yes
Rh1 C5 H51 110(3) no
C4 C5 H51 127(3) no
C6 C5 H51 124(3) no
C1 C6 C5 102.4(4) yes
C1 C6 C7 99.3(4) yes
C5 C6 C7 98.9(4) yes
C1 C6 H61 117.654 no
C5 C6 H61 117.654 no
C7 C6 H61 117.654 no
C3 C7 C6 93.2(4) yes
C3 C7 H71 113.369 no
C6 C7 H71 113.369 no
C3 C7 H72 113.369 no
C6 C7 H72 113.369 no
H71 C7 H72 109.467 no
Rh1 P1 C8 120.22(16) yes
Rh1 P1 C28 112.84(18) yes
C8 P1 C28 103.3(2) yes
Rh1 P1 C34 108.24(16) yes
C8 P1 C34 107.0(2) yes
C28 P1 C34 104.0(2) yes
Rh1 P2 C27 104.06(18) yes
Rh1 P2 C40 116.93(17) yes
C27 P2 C40 111.1(2) yes
Rh1 P2 C46 120.17(18) yes
C27 P2 C46 106.1(2) yes
C40 P2 C46 98.1(2) yes
P1 C8 C9 120.8(4) yes
P1 C8 C17 120.1(4) yes
C9 C8 C17 118.8(5) yes
C8 C9 C10 122.3(5) yes
C8 C9 H91 118.858 no
C10 C9 H91 118.858 no
C9 C10 C11 120.2(5) yes
C9 C10 H101 119.888 no
C11 C10 H101 119.888 no
C10 C11 C12 121.7(5) yes
C10 C11 C16 118.6(5) yes
C12 C11 C16 119.7(5) yes
C11 C12 C13 120.2(6) yes
C11 C12 H121 119.897 no
C13 C12 H121 119.897 no
C12 C13 C14 120.7(6) yes
C12 C13 H131 119.649 no
C14 C13 H131 119.649 no
C13 C14 C15 121.9(5) yes
C13 C14 H141 119.072 no
C15 C14 H141 119.072 no
C14 C15 C16 119.5(5) yes
C14 C15 H151 120.234 no
C16 C15 H151 120.234 no
C15 C16 C11 118.0(5) yes
C15 C16 C17 121.5(5) yes
C11 C16 C17 120.4(5) yes
C16 C17 C8 119.5(5) yes
C16 C17 C18 119.8(4) yes
C8 C17 C18 120.6(4) yes
C17 C18 C19 117.7(4) yes
C17 C18 C27 122.8(4) yes
C19 C18 C27 119.5(4) yes
C18 C19 C20 122.6(5) yes
C18 C19 C24 119.8(5) yes
C20 C19 C24 117.6(5) yes
C19 C20 C21 120.9(5) yes
C19 C20 H201 119.533 no
C21 C20 H201 119.533 no
C20 C21 C22 120.6(6) yes
C20 C21 H211 119.723 no
C22 C21 H211 119.724 no
C21 C22 C23 120.2(6) yes
C21 C22 H221 119.908 no
C23 C22 H221 119.908 no
C22 C23 C24 121.5(5) yes
C22 C23 H231 119.234 no
C24 C23 H231 119.234 no
C23 C24 C19 119.2(5) yes
C23 C24 C25 122.1(5) yes
C19 C24 C25 118.6(5) yes
C24 C25 C26 121.6(5) yes
C24 C25 H251 119.197 no
C26 C25 H251 119.197 no
C25 C26 C27 121.4(5) yes
C25 C26 H261 119.321 no
C27 C26 H261 119.321 no
P2 C27 C26 117.3(4) yes
P2 C27 C18 122.7(4) yes
C26 C27 C18 118.9(4) yes
P1 C28 C29 121.2(4) yes
P1 C28 C33 119.1(4) yes
C29 C28 C33 119.7(5) yes
C28 C29 C30 120.0(6) yes
C28 C29 H291 120.003 no
C30 C29 H291 120.003 no
C29 C30 C31 120.1(6) yes
C29 C30 H301 119.956 no
C31 C30 H301 119.956 no
C30 C31 C32 121.0(6) yes
C30 C31 H311 119.498 no
C32 C31 H311 119.498 no
C31 C32 C33 119.8(6) yes
C31 C32 H321 120.078 no
C33 C32 H321 120.078 no
C28 C33 C32 119.3(6) yes
C28 C33 H331 120.366 no
C32 C33 H331 120.366 no
P1 C34 C35 121.8(4) yes
P1 C34 C39 119.5(4) yes
C35 C34 C39 117.9(5) yes
C34 C35 C36 120.4(5) yes
C34 C35 H351 119.793 no
C36 C35 H351 119.793 no
C35 C36 C37 121.2(5) yes
C35 C36 H361 119.401 no
C37 C36 H361 119.401 no
C36 C37 C38 118.5(5) yes
C36 C37 H371 120.736 no
C38 C37 H371 120.736 no
C37 C38 C39 120.5(5) yes
C37 C38 H381 119.746 no
C39 C38 H381 119.746 no
C34 C39 C38 121.3(5) yes
C34 C39 H391 119.331 no
C38 C39 H391 119.331 no
P2 C40 C41 119.0(4) yes
P2 C40 C45 120.9(4) yes
C41 C40 C45 119.4(5) yes
C40 C41 C42 119.8(5) yes
C40 C41 H411 120.122 no
C42 C41 H411 120.122 no
C41 C42 C43 120.6(5) yes
C41 C42 H421 119.677 no
C43 C42 H421 119.677 no
C42 C43 C44 120.4(5) yes
C42 C43 H431 119.798 no
C44 C43 H431 119.798 no
C43 C44 C45 120.3(5) yes
C43 C44 H441 119.869 no
C45 C44 H441 119.869 no
C40 C45 C44 119.5(5) yes
C40 C45 H451 120.240 no
C44 C45 H451 120.240 no
P2 C46 C47 114.7(4) yes
P2 C46 C51 125.9(4) yes
C47 C46 C51 119.1(5) yes
C46 C47 C48 120.1(5) yes
C46 C47 H471 119.957 no
C48 C47 H471 119.957 no
C47 C48 C49 120.5(5) yes
C47 C48 H481 119.741 no
C49 C48 H481 119.741 no
C48 C49 C50 119.3(5) yes
C48 C49 H491 120.355 no
C50 C49 H491 120.355 no
C49 C50 C51 120.9(6) yes
C49 C50 H501 119.571 no
C51 C50 H501 119.571 no
C50 C51 C46 120.2(5) yes
C50 C51 H511 119.913 no
C46 C51 H511 119.913 no
O1 B1 O2 111.8(4) yes
O1 B1 O3 104.2(4) yes
O2 B1 O3 111.6(4) yes
O1 B1 O4 112.1(5) yes
O2 B1 O4 105.2(4) yes
O3 B1 O4 112.0(4) yes
B1 O1 C52 114.3(4) yes
B1 O2 C71 116.9(4) yes
B1 O3 C72 115.6(4) yes
B1 O4 C91 115.6(4) yes
O1 C52 C53 117.0(5) yes
O1 C52 C61 120.4(5) yes
C53 C52 C61 122.5(5) yes
C52 C53 C54 119.3(5) yes
C52 C53 H531 120.373 no
C54 C53 H531 120.373 no
C53 C54 C55 120.9(5) yes
C53 C54 H541 119.567 no
C55 C54 H541 119.567 no
C54 C55 C56 121.6(5) yes
C54 C55 C60 118.8(5) yes
C56 C55 C60 119.6(5) yes
C55 C56 C57 121.0(5) yes
C55 C56 H561 119.507 no
C57 C56 H561 119.507 no
C56 C57 C58 119.9(5) yes
C56 C57 H571 120.035 no
C58 C57 H571 120.035 no
C57 C58 C59 120.7(5) yes
C57 C58 H581 119.653 no
C59 C58 H581 119.653 no
C58 C59 C60 121.2(5) yes
C58 C59 H591 119.411 no
C60 C59 H591 119.412 no
C55 C60 C59 117.6(5) yes
C55 C60 C61 120.0(5) yes
C59 C60 C61 122.3(5) yes
C60 C61 C52 117.8(5) yes
C60 C61 C62 122.4(5) yes
C52 C61 C62 119.6(5) yes
C61 C62 C63 124.1(5) yes
C61 C62 C71 117.5(5) yes
C63 C62 C71 118.3(5) yes
C62 C63 C64 121.4(5) yes
C62 C63 C68 120.6(5) yes
C64 C63 C68 117.9(5) yes
C63 C64 C65 120.1(5) yes
C63 C64 H641 119.954 no
C65 C64 H641 119.954 no
C64 C65 C66 120.9(5) yes
C64 C65 H651 119.570 no
C66 C65 H651 119.569 no
C65 C66 C67 120.2(5) yes
C65 C66 H661 119.922 no
C67 C66 H661 119.922 no
C66 C67 C68 120.4(5) yes
C66 C67 H671 119.821 no
C68 C67 H671 119.821 no
C63 C68 C67 120.6(5) yes
C63 C68 C69 119.0(5) yes
C67 C68 C69 120.4(5) yes
C68 C69 C70 120.4(5) yes
C68 C69 H691 119.815 no
C70 C69 H691 119.815 no
C69 C70 C71 120.5(5) yes
C69 C70 H701 119.729 no
C71 C70 H701 119.729 no
C70 C71 C62 121.1(5) yes
C70 C71 O2 118.0(5) yes
C62 C71 O2 120.9(5) yes
O3 C72 C73 117.2(4) yes
O3 C72 C81 121.7(5) yes
C73 C72 C81 121.1(5) yes
C72 C73 C74 120.2(5) yes
C72 C73 H731 119.925 no
C74 C73 H731 119.925 no
C73 C74 C75 121.1(5) yes
C73 C74 H741 119.475 no
C75 C74 H741 119.475 no
C74 C75 C76 121.2(5) yes
C74 C75 C80 118.2(5) yes
C76 C75 C80 120.6(5) yes
C75 C76 C77 120.7(5) yes
C75 C76 H761 119.659 no
C77 C76 H761 119.658 no
C76 C77 C78 118.9(5) yes
C76 C77 H771 120.562 no
C78 C77 H771 120.562 no
C77 C78 C79 122.0(5) yes
C77 C78 H781 118.999 no
C79 C78 H781 118.999 no
C78 C79 C80 121.4(5) yes
C78 C79 H791 119.320 no
C80 C79 H791 119.320 no
C75 C80 C79 116.4(5) yes
C75 C80 C81 120.4(5) yes
C79 C80 C81 123.2(5) yes
C80 C81 C72 118.8(5) yes
C80 C81 C82 123.7(5) yes
C72 C81 C82 117.5(5) yes
C81 C82 C83 122.1(5) yes
C81 C82 C91 118.5(5) yes
C83 C82 C91 119.3(5) yes
C82 C83 C84 123.7(5) yes
C82 C83 C88 118.9(5) yes
C84 C83 C88 117.3(5) yes
C83 C84 C85 121.2(5) yes
C83 C84 H841 119.393 no
C85 C84 H841 119.393 no
C84 C85 C86 120.4(5) yes
C84 C85 H851 119.796 no
C86 C85 H851 119.796 no
C85 C86 C87 120.1(5) yes
C85 C86 H861 119.956 no
C87 C86 H861 119.956 no
C86 C87 C88 121.8(5) yes
C86 C87 H871 119.106 no
C88 C87 H871 119.106 no
C83 C88 C87 118.9(5) yes
C83 C88 C89 119.3(5) yes
C87 C88 C89 121.8(5) yes
C88 C89 C90 120.2(5) yes
C88 C89 H891 119.884 no
C90 C89 H891 119.884 no
C89 C90 C91 121.7(5) yes
C89 C90 H901 119.166 no
C91 C90 H901 119.166 no
C90 C91 C82 120.5(5) yes
C90 C91 O4 119.1(5) yes
C82 C91 O4 120.3(5) yes
Cl1 C92 Cl2 114.1(11) yes
Cl1 C92 H921 108.310 no
Cl2 C92 H921 108.310 no
Cl1 C92 H922 108.310 no
Cl2 C92 H922 108.310 no
H921 C92 H922 109.467 no
Cl3 C93 Cl4 113.5(7) yes
Cl3 C93 H931 108.448 no
Cl4 C93 H931 108.448 no
Cl3 C93 H932 108.448 no
Cl4 C93 H932 108.448 no
H931 C93 H932 109.467 no
Cl5 C94 Cl6 114.1(9) yes
Cl5 C94 H941 108.301 no
Cl6 C94 H941 108.300 no
Cl5 C94 H942 108.300 no
Cl6 C94 H942 108.300 no
H941 C94 H942 109.467 no
Cl7 C95 Cl8 104.3(11) yes
Cl7 C95 H951 110.747 no
Cl8 C95 H951 110.747 no
Cl7 C95 H952 110.747 no
Cl8 C95 H952 110.747 no
H951 C95 H952 109.467 no
C96 O5 C98 114.0(15) yes
O5 C96 C97 108.2(13) yes
O5 C96 H961 109.788 no
C97 C96 H961 109.788 no
O5 C96 H962 109.788 no
C97 C96 H962 109.788 no
H961 C96 H962 109.467 no
C96 C97 H971 109.467 no
C96 C97 H972 109.467 no
H971 C97 H972 109.476 no
C96 C97 H973 109.467 no
H971 C97 H973 109.476 no
H972 C97 H973 109.476 no
O5 C98 C99 115.4(13) yes
O5 C98 H981 107.981 no
C99 C98 H981 107.981 no
O5 C98 H982 107.981 no
C99 C98 H982 107.981 no
H981 C98 H982 109.467 no
C98 C99 H991 109.467 no
C98 C99 H992 109.467 no
H991 C99 H992 109.476 no
C98 C99 H993 109.467 no
H991 C99 H993 109.476 no
H992 C99 H993 109.476 no

loop_
_geom_bond_atom_site_label_1
_geom_bond_atom_site_label_2
_geom_bond_distance
_geom_bond_publ_flag
Rh1 C1 2.205(5) yes
Rh1 C2 2.219(5) yes
Rh1 C4 2.225(5) yes
Rh1 C5 2.201(5) yes
Rh1 P1 2.3134(14) yes
Rh1 P2 2.2983(14) yes
C1 C2 1.367(8) yes
C1 C6 1.535(8) yes
C1 H11 0.95(3) no
C2 C3 1.534(9) yes
C2 H21 0.93(3) no
C3 C4 1.546(8) yes
C3 C7 1.559(8) yes
C3 H31 1.000 no
C4 C5 1.351(8) yes
C4 H41 1.01(3) no
C5 C6 1.548(7) yes
C5 H51 0.98(3) no
C6 C7 1.568(8) yes
C6 H61 1.000 no
C7 H71 1.000 no
C7 H72 1.000 no
P1 C8 1.838(6) yes
P1 C28 1.815(5) yes
P1 C34 1.826(5) yes
P2 C27 1.810(5) yes
P2 C40 1.821(5) yes
P2 C46 1.847(5) yes
C8 C9 1.428(7) yes
C8 C17 1.397(7) yes
C9 C10 1.351(8) yes
C9 H91 1.000 no
C10 C11 1.425(8) yes
C10 H101 1.000 no
C11 C12 1.430(8) yes
C11 C16 1.419(8) yes
C12 C13 1.347(9) yes
C12 H121 1.000 no
C13 C14 1.389(9) yes
C13 H131 1.000 no
C14 C15 1.370(8) yes
C14 H141 1.000 no
C15 C16 1.433(8) yes
C15 H151 1.000 no
C16 C17 1.424(7) yes
C17 C18 1.500(7) yes
C18 C19 1.447(7) yes
C18 C27 1.390(7) yes
C19 C20 1.431(8) yes
C19 C24 1.409(8) yes
C20 C21 1.365(8) yes
C20 H201 1.000 no
C21 C22 1.409(9) yes
C21 H211 1.000 no
C22 C23 1.328(9) yes
C22 H221 1.000 no
C23 C24 1.433(8) yes
C23 H231 1.000 no
C24 C25 1.415(8) yes
C25 C26 1.346(8) yes
C25 H251 1.000 no
C26 C27 1.432(8) yes
C26 H261 1.000 no
C28 C29 1.389(8) yes
C28 C33 1.407(8) yes
C29 C30 1.401(8) yes
C29 H291 1.000 no
C30 C31 1.365(10) yes
C30 H301 1.000 no
C31 C32 1.385(11) yes
C31 H311 1.000 no
C32 C33 1.402(8) yes
C32 H321 1.000 no
C33 H331 1.000 no
C34 C35 1.400(8) yes
C34 C39 1.393(7) yes
C35 C36 1.381(8) yes
C35 H351 1.000 no
C36 C37 1.402(8) yes
C36 H361 1.000 no
C37 C38 1.376(8) yes
C37 H371 1.000 no
C38 C39 1.392(7) yes
C38 H381 1.000 no
C39 H391 1.000 no
C40 C41 1.399(7) yes
C40 C45 1.405(7) yes
C41 C42 1.392(8) yes
C41 H411 1.000 no
C42 C43 1.370(9) yes
C42 H421 1.000 no
C43 C44 1.382(9) yes
C43 H431 1.000 no
C44 C45 1.396(8) yes
C44 H441 1.000 no
C45 H451 1.000 no
C46 C47 1.396(8) yes
C46 C51 1.378(8) yes
C47 C48 1.392(8) yes
C47 H471 1.000 no
C48 C49 1.379(8) yes
C48 H481 1.000 no
C49 C50 1.373(9) yes
C49 H491 1.000 no
C50 C51 1.395(8) yes
C50 H501 1.000 no
C51 H511 1.000 no
B1 O1 1.490(7) yes
B1 O2 1.471(7) yes
B1 O3 1.476(7) yes
B1 O4 1.471(7) yes
O1 C52 1.375(6) yes
O2 C71 1.350(6) yes
O3 C72 1.367(6) yes
O4 C91 1.357(6) yes
C52 C53 1.421(8) yes
C52 C61 1.363(8) yes
C53 C54 1.375(8) yes
C53 H531 1.000 no
C54 C55 1.411(8) yes
C54 H541 1.000 no
C55 C56 1.418(8) yes
C55 C60 1.433(7) yes
C56 C57 1.369(8) yes
C56 H561 1.000 no
C57 C58 1.402(8) yes
C57 H571 1.000 no
C58 C59 1.380(8) yes
C58 H581 1.000 no
C59 C60 1.420(7) yes
C59 H591 1.000 no
C60 C61 1.440(7) yes
C61 C62 1.471(7) yes
C62 C63 1.431(7) yes
C62 C71 1.402(7) yes
C63 C64 1.439(8) yes
C63 C68 1.413(8) yes
C64 C65 1.376(8) yes
C64 H641 1.000 no
C65 C66 1.409(10) yes
C65 H651 1.000 no
C66 C67 1.371(9) yes
C66 H661 1.000 no
C67 C68 1.407(8) yes
C67 H671 1.000 no
C68 C69 1.429(8) yes
C69 C70 1.376(8) yes
C69 H691 1.000 no
C70 C71 1.411(8) yes
C70 H701 1.000 no
C72 C73 1.414(7) yes
C72 C81 1.379(7) yes
C73 C74 1.378(8) yes
C73 H731 1.000 no
C74 C75 1.416(7) yes
C74 H741 1.000 no
C75 C76 1.418(8) yes
C75 C80 1.426(8) yes
C76 C77 1.373(8) yes
C76 H761 1.000 no
C77 C78 1.396(9) yes
C77 H771 1.000 no
C78 C79 1.364(8) yes
C78 H781 1.000 no
C79 C80 1.425(7) yes
C79 H791 1.000 no
C80 C81 1.429(7) yes
C81 C82 1.489(8) yes
C82 C83 1.441(7) yes
C82 C91 1.389(7) yes
C83 C84 1.413(7) yes
C83 C88 1.430(7) yes
C84 C85 1.379(7) yes
C84 H841 1.000 no
C85 C86 1.399(8) yes
C85 H851 1.000 no
C86 C87 1.337(8) yes
C86 H861 1.000 no
C87 C88 1.421(8) yes
C87 H871 1.000 no
C88 C89 1.423(8) yes
C89 C90 1.359(8) yes
C89 H891 1.000 no
C90 C91 1.402(8) yes
C90 H901 1.000 no
C92 Cl1 1.729(19) yes
C92 Cl2 1.655(19) yes
C92 H921 1.000 no
C92 H922 1.000 no
C93 Cl3 1.717(11) yes
C93 Cl4 1.790(14) yes
C93 H931 1.000 no
C93 H932 1.000 no
C94 Cl5 1.718(14) yes
C94 Cl6 1.773(13) yes
C94 H941 1.000 no
C94 H942 1.000 no
C95 Cl7 1.764(17) yes
C95 Cl8 1.727(18) yes
C95 H951 1.000 no
C95 H952 1.000 no
O5 C96 1.321(15) yes
O5 C98 1.433(17) yes
C96 C97 1.63(2) yes
C96 H961 1.000 no
C96 H962 1.000 no
C97 H971 1.000 no
C97 H972 1.000 no
C97 H973 1.000 no
C98 C99 1.49(2) yes
C98 H981 1.000 no
C98 H982 1.000 no
C99 H991 1.000 no
C99 H992 1.000 no
C99 H993 1.000 no
